data_2003896
loop_
_publ_author_name
'\.I\,cbudak, H.'
'Yilmaz, V. T.'
'Howie, R. A.'
'Anda\,c, \"O.'
'\"Olmez, H.'

_publ_section_title
;
 Bis[tris(2-hydroxyethyl)amine]nickel(II) Chloride
;
_journal_issue 9
_journal_name_full 'Acta Crystallographica Section C'
_journal_page_first 1759
_journal_page_last 1761
_journal_paper_doi 10.1107/S0108270195001600
_journal_volume 51
_journal_year 1995
_chemical_compound_source synthesis
_chemical_formula_moiety 'C12 H30 Cl2 N2 Ni1 O6'
_chemical_formula_sum 'C12 H30 Cl2 N2 Ni O6'
_chemical_formula_weight 427.995
_space_group_IT_number 2
_symmetry_cell_setting triclinic
_symmetry_space_group_name_Hall '-P 1'
_symmetry_space_group_name_H-M 'P -1'
_atom_type_scat_source IntTabIV
_cell_angle_alpha 117.57(3)
_cell_angle_beta 72.19(4)
_cell_angle_gamma 96.81(4)
_cell_formula_units_Z 1
_cell_length_a 7.374(4)
_cell_length_b 7.469(4)
_cell_length_c 9.598(4)
_cell_measurement_reflns_used 14
_cell_measurement_temperature 293
_cell_measurement_theta_max 14.6
_cell_measurement_theta_min 10.5
_cell_volume 446.0(4)
_diffrn_measurement_device 'Nicolet P3'
_diffrn_measurement_method \w/2\q
_diffrn_radiation_type MoK\a
_diffrn_radiation_wavelength 0.71073
_diffrn_reflns_av_R_equivalents 0.045
_diffrn_reflns_limit_h_max 10
_diffrn_reflns_limit_h_min -9
_diffrn_reflns_limit_k_max 9
_diffrn_reflns_limit_k_min -10
_diffrn_reflns_limit_l_max 13
_diffrn_reflns_limit_l_min 0
_diffrn_reflns_number 2628
_diffrn_reflns_theta_max 30
_diffrn_standards_decay_% 2.5
_diffrn_standards_interval_time 50
_diffrn_standards_number 2
_exptl_absorpt_coefficient_mu 1.25
_exptl_absorpt_correction_type none
_exptl_crystal_colour blue
_exptl_crystal_density_diffrn 1.236
_exptl_crystal_description block
_exptl_crystal_size_max 0.6
_exptl_crystal_size_mid 0.5
_exptl_crystal_size_min 0.4
_refine_diff_density_max 1.4
_refine_diff_density_min 1.3
_refine_ls_extinction_method none
_refine_ls_number_parameters 117
_refine_ls_number_reflns 2434
_refine_ls_R_factor_obs 0.038
_refine_ls_shift/esd_max 0.032
_refine_ls_structure_factor_coef F
_refine_ls_weighting_details 'w = 1/[\s^2^(F) + 0.003352F^2^]'
_refine_ls_weighting_scheme calc
_refine_ls_wR_factor_obs 0.044
_reflns_number_observed 2434
_reflns_number_total 2585
_reflns_observed_criterion I>2\s(I)
_cod_data_source_file hr1050.cif
_cod_data_source_block hr1050a
_cod_depositor_comments
;
The following automatic conversions were performed:

'_refine_ls_weighting_scheme' value 'w = 1/[\s^2^(F) + 0.003352F^2^]'
was changed to 'calc'. New tag '_refine_ls_weighting_details' was
created. The value of the new tag was set to 'w = 1/[\s^2^(F) +
0.003352F^2^]'.

Automatic conversion script
Id: cif_fix_values 3143 2015-03-26 13:38:13Z robertas 
;
_cod_original_cell_volume 445.9(4)
_cod_original_formula_sum 'C12 H30 Cl2 N2 Ni1 O6'
_cod_database_code 2003896

loop_
_symmetry_equiv_pos_as_xyz
x,y,z
-x,-y,-z

loop_
_atom_site_label
_atom_site_fract_x
_atom_site_fract_y
_atom_site_fract_z
_atom_site_U_iso_or_equiv
Ni .5 .5 .5 .175(1)
Cl .86552(6) .39203(7) .75640(6) .0323(1)
O1 .5051(2) .4076(2) .6713(2) .0254(3)
O2 .7674(2) .6204(2) .4991(2) .0290(3)
O3 .2030(3) 1.1479(2) .9817(2) .0446(5)
N .4173(2) .7825(2) .7075(2) .0205(3)
C1 .4154(3) .7593(3) .8547(2) .0263(4)
C2 .3784(2) .5427(3) .8249(2) .0269(4)
C3 .5690(3) .9187(2) .6746(2) .0286(4)
C4 .7649(3) .8256(3) .6212(2) .0334(5)
C5 .2262(2) .8510(3) .7236(2) .0269(4)
C6 .1811(3) 1.0763(3) .8222(3) .0344(5)
H01 .6002(48) .3993(52) .6737(41) ?
H02 .8640(46) .5973(49) .4248(43) ?
H03 .1882(45) 1.2551(56) 1.0232(44) ?
H1A .5353 .7964 .8763 ?
H1B .3179 .8449 .9465 ?
H2A .2503 .5127 .8221 ?
H2B .3986 .5256 .9112 ?
H3A .5545 .9440 .5903 ?
H3B .5571 1.0424 .7718 ?
H4A .7925 .8289 .7127 ?
H4B .8576 .8992 .5765 ?
H5A .2181 .8108 .6163 ?
H5B .1323 .7844 .7746 ?
H6A .0535 1.1015 .8318 ?
H6B .2655 1.1453 .7675 ?

loop_
_geom_angle_atom_site_label_1
_geom_angle_atom_site_label_2
_geom_angle_atom_site_label_3
_geom_angle
_geom_angle_publ_flag
N Ni O1 83.64(6) yes
N Ni O2 81.69(6) yes
O1 Ni O2 91.31(6) yes
C2 O1 Ni 106.80(10) yes
C4 O2 Ni 113.90(10) yes
C1 N Ni 107.60(10) yes
C3 N Ni 103.70(10) yes
C5 N Ni 110.90(10) yes
C1 N C5 111.20(10) yes
C3 N C5 111.50(10) yes
H01 O1 C2 115(3) no
H02 O2 C4 109(3) no
H03 O3 C6 108(3) no

loop_
_geom_bond_atom_site_label_1
_geom_bond_atom_site_label_2
_geom_bond_distance
_geom_bond_publ_flag
Ni O1 2.0680(10) yes
Ni O2 2.0670(10) yes
Ni N 2.1130(10) yes
C1 N 1.496(2) yes
C3 N 1.482(2) yes
C5 N 1.495(2) yes
O1 C2 1.438(2) yes
O2 C4 1.433(2) yes
O3 C6 1.424(3) yes
C1 C2 1.513(2) yes
C3 C4 1.513(3) yes
C5 C6 1.518(2) yes
